data_4064201
loop_
_publ_author_name
'Diebolt, Olivier'
'Fortman, George C.'
'Clavier, Herv\'e'
'Slawin, Alexandra M. Z.'
'Escudero-Ad\'an, Eduardo C.'
'Benet-Buchholz, Jordi'
'Nolan, Steven P.'

_publ_section_title
;
 Steric and Electronic Parameters Characterizing Bulky and Electron-Rich
 Dialkylbiarylphosphines
;
_journal_issue 6
_journal_name_full Organometallics
_journal_page_first 1668
_journal_paper_doi 10.1021/om101174x
_journal_volume 30
_journal_year 2011
_chemical_formula_moiety 'C20 H27 Cl Ir O2 P'
_chemical_formula_sum 'C20 H27 Cl Ir O2 P'
_chemical_formula_weight 558.04
_chemical_name_systematic
; 
 ? 
;
_space_group_IT_number 14
_symmetry_cell_setting monoclinic
_symmetry_space_group_name_Hall '-P 2yn'
_symmetry_space_group_name_H-M 'P 1 21/n 1'
_atom_sites_solution_hydrogens geom
_atom_sites_solution_primary direct
_atom_sites_solution_secondary difmap
_audit_creation_method SHELXL-97
_cell_angle_alpha 90.00
_cell_angle_beta 92.005(7)
_cell_angle_gamma 90.00
_cell_formula_units_Z 4
_cell_length_a 11.050(3)
_cell_length_b 14.534(4)
_cell_length_c 13.029(3)
_cell_measurement_reflns_used 7514
_cell_measurement_temperature 93(2)
_cell_measurement_theta_max 28.5
_cell_measurement_theta_min 1.4
_cell_volume 2091.2(9)
_computing_cell_refinement 'CrystalClear (Rigaku Corp., 2004)'
_computing_data_collection 'CrystalClear (Rigaku Corp., 2004)'
_computing_data_reduction 'CrystalClear (Rigaku Corp., 2004)'
_computing_molecular_graphics 'Bruker SHELXTL'
_computing_publication_material 'Bruker SHELXTL'
_computing_structure_refinement 'SHELXL-97 (Sheldrick, 1997)'
_computing_structure_solution 'SHELXS-97 (Sheldrick, 1990)'
_diffrn_ambient_temperature 93(2)
_diffrn_measured_fraction_theta_full 0.993
_diffrn_measured_fraction_theta_max 0.989
_diffrn_measurement_device_type CCD
_diffrn_measurement_method '\w and \f scans'
_diffrn_radiation_monochromator confocal
_diffrn_radiation_source 'rotating anode'
_diffrn_radiation_type MoK\a
_diffrn_radiation_wavelength 0.71073
_diffrn_reflns_av_R_equivalents 0.0959
_diffrn_reflns_av_sigmaI/netI 0.0692
_diffrn_reflns_limit_h_max 13
_diffrn_reflns_limit_h_min -11
_diffrn_reflns_limit_k_max 14
_diffrn_reflns_limit_k_min -17
_diffrn_reflns_limit_l_max 14
_diffrn_reflns_limit_l_min -15
_diffrn_reflns_number 12847
_diffrn_reflns_theta_full 25.00
_diffrn_reflns_theta_max 25.34
_diffrn_reflns_theta_min 2.10
_exptl_absorpt_coefficient_mu 6.599
_exptl_absorpt_correction_T_max 1.000
_exptl_absorpt_correction_T_min 0.684
_exptl_absorpt_correction_type multi-scan
_exptl_absorpt_process_details 'Jacobson, R. (1998) Private communication'
_exptl_crystal_colour Yellow
_exptl_crystal_density_diffrn 1.773
_exptl_crystal_density_method 'not measured'
_exptl_crystal_description Prism
_exptl_crystal_F_000 1088
_exptl_crystal_size_max 0.10
_exptl_crystal_size_mid 0.10
_exptl_crystal_size_min 0.03
_refine_diff_density_max 2.386
_refine_diff_density_min -1.683
_refine_diff_density_rms 0.222
_refine_ls_extinction_method none
_refine_ls_goodness_of_fit_ref 1.137
_refine_ls_hydrogen_treatment constr
_refine_ls_matrix_type full
_refine_ls_number_parameters 226
_refine_ls_number_reflns 3786
_refine_ls_number_restraints 6
_refine_ls_restrained_S_all 1.138
_refine_ls_R_factor_all 0.0476
_refine_ls_R_factor_gt 0.0423
_refine_ls_shift/su_max 0.001
_refine_ls_shift/su_mean 0.000
_refine_ls_structure_factor_coef Fsqd
_refine_ls_weighting_details 'calc w=1/[\s^2^(Fo^2^)+(0.0671P)^2^+4.0659P] where P=(Fo^2^+2Fc^2^)/3'
_refine_ls_weighting_scheme calc
_refine_ls_wR_factor_gt 0.1086
_refine_ls_wR_factor_ref 0.1335
_reflns_number_gt 3415
_reflns_number_total 3786
_reflns_threshold_expression >2sigma(I)
_cod_data_source_file om101174x_si_002.cif
_cod_data_source_block 4g
_cod_depositor_comments
;
The following automatic conversions were performed:

'_symmetry_cell_setting' value 'Monoclinic' changed to 'monoclinic'
according to /home/saulius/struct/CIF-dictionaries/cif_core.dic
dictionary named 'cif_core.dic' version 2.4.1 from 2010-06-29.

Automatic conversion script
Id: cif_fix_values 1715 2011-07-08 13:25:40Z adriana 
;
_cod_original_cell_volume 2091.1(8)
_cod_original_sg_symbol_H-M P2(1)/n
_cod_database_code 4064201

loop_
_symmetry_equiv_pos_as_xyz
'x, y, z'
'-x+1/2, y+1/2, -z+1/2'
'-x, -y, -z'
'x-1/2, -y-1/2, z-1/2'

loop_
_atom_site_label
_atom_site_type_symbol
_atom_site_fract_x
_atom_site_fract_y
_atom_site_fract_z
_atom_site_U_iso_or_equiv
_atom_site_adp_type
_atom_site_occupancy
_atom_site_symmetry_multiplicity
_atom_site_calc_flag
_atom_site_refinement_flags
Ir1 Ir 0.08968(2) 0.469762(17) 0.305262(19) 0.02027(16) Uani 1 1 d .
Cl1 Cl 0.23090(16) 0.34955(13) 0.32812(16) 0.0305(4) Uani 1 1 d .
C1 C 0.2203(8) 0.5543(7) 0.2988(7) 0.038(2) Uani 1 1 d .
O1 O 0.2974(7) 0.6038(6) 0.2895(8) 0.092(3) Uani 1 1 d .
C2 C -0.0211(7) 0.5651(5) 0.2908(5) 0.0207(15) Uani 1 1 d U
O2 O -0.0867(5) 0.6256(3) 0.2843(4) 0.0335(13) Uani 1 1 d .
P1 P -0.06996(16) 0.36075(12) 0.29197(13) 0.0156(4) Uani 1 1 d .
C3 C -0.2153(6) 0.4072(4) 0.3273(5) 0.0164(14) Uani 1 1 d .
C4 C -0.3249(6) 0.3838(5) 0.2738(6) 0.0232(15) Uani 1 1 d .
H4A H -0.3244 0.3396 0.2201 0.028 Uiso 1 1 calc R
C5 C -0.4336(7) 0.4254(5) 0.2998(5) 0.0234(16) Uani 1 1 d .
H5A H -0.5065 0.4104 0.2628 0.028 Uiso 1 1 calc R
C6 C -0.4350(7) 0.4897(5) 0.3808(5) 0.0256(16) Uani 1 1 d .
H6A H -0.5086 0.5186 0.3983 0.031 Uiso 1 1 calc R
C7 C -0.3282(7) 0.5102(5) 0.4347(5) 0.0224(15) Uani 1 1 d .
H7A H -0.3291 0.5527 0.4900 0.027 Uiso 1 1 calc R
C8 C -0.2197(7) 0.4693(4) 0.4088(5) 0.0146(15) Uani 1 1 d .
H8A H -0.1475 0.4838 0.4471 0.018 Uiso 1 1 calc R
C9 C -0.0489(6) 0.2564(4) 0.3711(5) 0.0188(14) Uani 1 1 d .
H9A H 0.0314 0.2295 0.3544 0.023 Uiso 1 1 calc R
C10 C -0.0422(7) 0.2835(5) 0.4864(5) 0.0284(17) Uani 1 1 d .
H10A H 0.0245 0.3281 0.4990 0.034 Uiso 1 1 calc R
H10B H -0.1189 0.3135 0.5050 0.034 Uiso 1 1 calc R
C11 C -0.0205(7) 0.1979(5) 0.5535(6) 0.0305(18) Uani 1 1 d .
H11A H -0.0207 0.2157 0.6268 0.037 Uiso 1 1 calc R
H11B H 0.0600 0.1718 0.5396 0.037 Uiso 1 1 calc R
C12 C -0.1180(8) 0.1243(6) 0.5323(6) 0.0352(19) Uani 1 1 d .
H12A H -0.1980 0.1481 0.5516 0.042 Uiso 1 1 calc R
H12B H -0.0996 0.0690 0.5744 0.042 Uiso 1 1 calc R
C13 C -0.1219(8) 0.0981(5) 0.4165(6) 0.0323(19) Uani 1 1 d .
H13A H -0.0439 0.0696 0.3989 0.039 Uiso 1 1 calc R
H13B H -0.1867 0.0522 0.4031 0.039 Uiso 1 1 calc R
C14 C -0.1451(7) 0.1821(5) 0.3488(5) 0.0243(16) Uani 1 1 d .
H14A H -0.2264 0.2072 0.3616 0.029 Uiso 1 1 calc R
H14B H -0.1433 0.1638 0.2756 0.029 Uiso 1 1 calc R
C15 C -0.0878(6) 0.3211(5) 0.1580(4) 0.0178(14) Uani 1 1 d .
H15A H -0.1598 0.2795 0.1528 0.021 Uiso 1 1 calc R
C16 C 0.0228(6) 0.2668(5) 0.1253(5) 0.0221(15) Uani 1 1 d .
H16A H 0.0341 0.2124 0.1703 0.027 Uiso 1 1 calc R
H16B H 0.0959 0.3059 0.1333 0.027 Uiso 1 1 calc R
C17 C 0.0072(7) 0.2352(5) 0.0127(5) 0.0296(17) Uani 1 1 d .
H17A H 0.0821 0.2041 -0.0081 0.036 Uiso 1 1 calc R
H17B H -0.0599 0.1902 0.0068 0.036 Uiso 1 1 calc R
C18 C -0.0199(7) 0.3157(5) -0.0598(5) 0.0294(17) Uani 1 1 d .
H18A H 0.0516 0.3568 -0.0608 0.035 Uiso 1 1 calc R
H18B H -0.0352 0.2920 -0.1303 0.035 Uiso 1 1 calc R
C19 C -0.1285(7) 0.3699(5) -0.0273(5) 0.0270(16) Uani 1 1 d .
H19A H -0.2019 0.3310 -0.0342 0.032 Uiso 1 1 calc R
H19B H -0.1401 0.4240 -0.0728 0.032 Uiso 1 1 calc R
C20 C -0.1112(7) 0.4029(5) 0.0864(5) 0.0248(16) Uani 1 1 d .
H20A H -0.0421 0.4461 0.0921 0.030 Uiso 1 1 calc R
H20B H -0.1848 0.4359 0.1072 0.030 Uiso 1 1 calc R

loop_
_atom_site_aniso_label
_atom_site_aniso_U_11
_atom_site_aniso_U_22
_atom_site_aniso_U_33
_atom_site_aniso_U_23
_atom_site_aniso_U_13
_atom_site_aniso_U_12
Ir1 0.0203(2) 0.0172(2) 0.0228(2) 0.00130(9) -0.00685(15) -0.00482(9)
Cl1 0.0174(9) 0.0279(10) 0.0456(11) 0.0000(8) -0.0076(8) 0.0008(8)
C1 0.033(5) 0.047(5) 0.031(4) 0.008(4) -0.025(4) -0.005(5)
O1 0.055(5) 0.072(5) 0.145(8) 0.051(5) -0.043(5) -0.050(4)
C2 0.0213(17) 0.0216(17) 0.0190(17) 0.0000(10) -0.0009(10) -0.0011(10)
O2 0.042(3) 0.016(3) 0.043(3) 0.002(2) 0.001(3) -0.001(2)
P1 0.0141(9) 0.0152(9) 0.0171(8) -0.0024(7) -0.0040(7) -0.0002(7)
C3 0.018(3) 0.015(3) 0.016(3) -0.001(2) -0.009(3) 0.005(3)
C4 0.017(4) 0.024(4) 0.030(4) 0.002(3) 0.004(3) 0.002(3)
C5 0.016(3) 0.033(4) 0.022(4) 0.005(3) 0.005(3) -0.003(3)
C6 0.024(4) 0.033(4) 0.020(4) -0.001(3) 0.005(3) 0.006(3)
C7 0.028(4) 0.024(4) 0.014(3) 0.002(3) -0.001(3) -0.001(3)
C8 0.023(4) 0.017(4) 0.004(3) 0.002(2) -0.005(3) -0.001(2)
C9 0.021(3) 0.020(4) 0.014(3) -0.005(2) -0.010(3) 0.001(3)
C10 0.030(4) 0.022(4) 0.032(4) 0.002(3) -0.007(3) -0.004(3)
C11 0.039(5) 0.018(4) 0.033(4) 0.008(3) -0.009(4) 0.001(3)
C12 0.040(5) 0.036(5) 0.029(4) 0.010(3) -0.005(4) -0.006(4)
C13 0.044(5) 0.015(4) 0.038(4) -0.001(3) -0.011(4) -0.008(3)
C14 0.032(4) 0.021(4) 0.020(3) 0.001(3) -0.004(3) -0.010(3)
C15 0.019(4) 0.029(4) 0.006(3) 0.001(3) -0.005(2) -0.001(3)
C16 0.026(4) 0.023(4) 0.017(3) -0.006(3) -0.002(3) 0.012(3)
C17 0.029(4) 0.030(4) 0.030(4) -0.004(3) 0.002(3) -0.002(4)
C18 0.033(4) 0.038(4) 0.017(3) -0.002(3) 0.001(3) -0.010(4)
C19 0.025(4) 0.030(4) 0.025(4) 0.003(3) -0.006(3) -0.002(3)
C20 0.024(4) 0.033(4) 0.017(3) -0.006(3) 0.001(3) 0.008(3)

loop_
_atom_type_symbol
_atom_type_description
_atom_type_scat_dispersion_real
_atom_type_scat_dispersion_imag
_atom_type_scat_source
C C 0.0033 0.0016 'International Tables Vol C Tables 4.2.6.8 and 6.1.1.4'
H H 0.0000 0.0000 'International Tables Vol C Tables 4.2.6.8 and 6.1.1.4'
O O 0.0106 0.0060 'International Tables Vol C Tables 4.2.6.8 and 6.1.1.4'
P P 0.1023 0.0942 'International Tables Vol C Tables 4.2.6.8 and 6.1.1.4'
Cl Cl 0.1484 0.1585 'International Tables Vol C Tables 4.2.6.8 and 6.1.1.4'
Ir Ir -1.4442 7.9887 'International Tables Vol C Tables 4.2.6.8 and 6.1.1.4'

loop_
_geom_angle_atom_site_label_1
_geom_angle_atom_site_label_2
_geom_angle_atom_site_label_3
_geom_angle
C2 Ir1 C1 90.7(4)
C2 Ir1 Cl1 178.6(2)
C1 Ir1 Cl1 89.1(3)
C2 Ir1 P1 90.3(2)
C1 Ir1 P1 173.1(3)
Cl1 Ir1 P1 90.09(7)
O1 C1 Ir1 176.3(9)
O2 C2 Ir1 177.5(7)
C3 P1 C15 106.9(3)
C3 P1 C9 105.0(3)
C15 P1 C9 106.2(3)
C3 P1 Ir1 113.3(2)
C15 P1 Ir1 109.4(2)
C9 P1 Ir1 115.4(2)
C8 C3 C4 118.5(6)
C8 C3 P1 119.2(5)
C4 C3 P1 122.3(5)
C5 C4 C3 120.3(7)
C5 C4 H4A 119.9
C3 C4 H4A 119.9
C4 C5 C6 120.0(7)
C4 C5 H5A 120.0
C6 C5 H5A 120.0
C7 C6 C5 119.4(7)
C7 C6 H6A 120.3
C5 C6 H6A 120.3
C6 C7 C8 120.8(7)
C6 C7 H7A 119.6
C8 C7 H7A 119.6
C7 C8 C3 120.9(6)
C7 C8 H8A 119.5
C3 C8 H8A 119.5
C14 C9 C10 111.7(6)
C14 C9 P1 113.6(4)
C10 C9 P1 109.5(5)
C14 C9 H9A 107.2
C10 C9 H9A 107.2
P1 C9 H9A 107.2
C11 C10 C9 110.2(6)
C11 C10 H10A 109.6
C9 C10 H10A 109.6
C11 C10 H10B 109.6
C9 C10 H10B 109.6
H10A C10 H10B 108.1
C10 C11 C12 111.6(6)
C10 C11 H11A 109.3
C12 C11 H11A 109.3
C10 C11 H11B 109.3
C12 C11 H11B 109.3
H11A C11 H11B 108.0
C11 C12 C13 109.9(6)
C11 C12 H12A 109.7
C13 C12 H12A 109.7
C11 C12 H12B 109.7
C13 C12 H12B 109.7
H12A C12 H12B 108.2
C14 C13 C12 111.4(6)
C14 C13 H13A 109.4
C12 C13 H13A 109.4
C14 C13 H13B 109.4
C12 C13 H13B 109.4
H13A C13 H13B 108.0
C13 C14 C9 110.7(6)
C13 C14 H14A 109.5
C9 C14 H14A 109.5
C13 C14 H14B 109.5
C9 C14 H14B 109.5
H14A C14 H14B 108.1
C16 C15 C20 110.6(6)
C16 C15 P1 111.4(4)
C20 C15 P1 110.2(5)
C16 C15 H15A 108.2
C20 C15 H15A 108.2
P1 C15 H15A 108.2
C15 C16 C17 110.8(5)
C15 C16 H16A 109.5
C17 C16 H16A 109.5
C15 C16 H16B 109.5
C17 C16 H16B 109.5
H16A C16 H16B 108.1
C18 C17 C16 112.0(6)
C18 C17 H17A 109.2
C16 C17 H17A 109.2
C18 C17 H17B 109.2
C16 C17 H17B 109.2
H17A C17 H17B 107.9
C19 C18 C17 111.5(6)
C19 C18 H18A 109.3
C17 C18 H18A 109.3
C19 C18 H18B 109.3
C17 C18 H18B 109.3
H18A C18 H18B 108.0
C18 C19 C20 110.8(6)
C18 C19 H19A 109.5
C20 C19 H19A 109.5
C18 C19 H19B 109.5
C20 C19 H19B 109.5
H19A C19 H19B 108.1
C15 C20 C19 110.6(6)
C15 C20 H20A 109.5
C19 C20 H20A 109.5
C15 C20 H20B 109.5
C19 C20 H20B 109.5
H20A C20 H20B 108.1

loop_
_geom_bond_atom_site_label_1
_geom_bond_atom_site_label_2
_geom_bond_distance
Ir1 C2 1.855(8)
Ir1 C1 1.899(9)
Ir1 Cl1 2.3545(19)
Ir1 P1 2.3728(18)
C1 O1 1.126(11)
C2 O2 1.140(9)
P1 C3 1.816(7)
P1 C15 1.843(6)
P1 C9 1.843(7)
C3 C8 1.396(9)
C3 C4 1.417(9)
C4 C5 1.397(10)
C4 H4A 0.9500
C5 C6 1.411(10)
C5 H5A 0.9500
C6 C7 1.384(11)
C6 H6A 0.9500
C7 C8 1.390(10)
C7 H7A 0.9500
C8 H8A 0.9500
C9 C14 1.537(9)
C9 C10 1.553(9)
C9 H9A 1.0000
C10 C11 1.535(10)
C10 H10A 0.9900
C10 H10B 0.9900
C11 C12 1.536(11)
C11 H11A 0.9900
C11 H11B 0.9900
C12 C13 1.556(11)
C12 H12A 0.9900
C12 H12B 0.9900
C13 C14 1.523(10)
C13 H13A 0.9900
C13 H13B 0.9900
C14 H14A 0.9900
C14 H14B 0.9900
C15 C16 1.527(9)
C15 C20 1.528(9)
C15 H15A 1.0000
C16 C17 1.542(9)
C16 H16A 0.9900
C16 H16B 0.9900
C17 C18 1.526(10)
C17 H17A 0.9900
C17 H17B 0.9900
C18 C19 1.509(10)
C18 H18A 0.9900
C18 H18B 0.9900
C19 C20 1.562(9)
C19 H19A 0.9900
C19 H19B 0.9900
C20 H20A 0.9900
C20 H20B 0.9900

loop_
_geom_torsion_atom_site_label_1
_geom_torsion_atom_site_label_2
_geom_torsion_atom_site_label_3
_geom_torsion_atom_site_label_4
_geom_torsion
C2 Ir1 P1 C3 -23.8(3)
Cl1 Ir1 P1 C3 154.8(2)
C2 Ir1 P1 C15 95.3(3)
Cl1 Ir1 P1 C15 -86.1(2)
C2 Ir1 P1 C9 -145.0(3)
Cl1 Ir1 P1 C9 33.6(2)
C15 P1 C3 C8 -158.3(5)
C9 P1 C3 C8 89.2(5)
Ir1 P1 C3 C8 -37.7(6)
C15 P1 C3 C4 20.6(6)
C9 P1 C3 C4 -92.0(6)
Ir1 P1 C3 C4 141.2(5)
C8 C3 C4 C5 2.7(10)
P1 C3 C4 C5 -176.1(5)
C3 C4 C5 C6 -1.2(10)
C4 C5 C6 C7 -0.6(11)
C5 C6 C7 C8 1.0(11)
C6 C7 C8 C3 0.6(10)
C4 C3 C8 C7 -2.4(9)
P1 C3 C8 C7 176.5(5)
C3 P1 C9 C14 62.7(6)
C15 P1 C9 C14 -50.4(6)
Ir1 P1 C9 C14 -171.8(4)
C3 P1 C9 C10 -63.0(5)
C15 P1 C9 C10 -176.0(5)
Ir1 P1 C9 C10 62.5(5)
C14 C9 C10 C11 55.1(8)
P1 C9 C10 C11 -178.2(5)
C9 C10 C11 C12 -56.1(9)
C10 C11 C12 C13 56.9(9)
C11 C12 C13 C14 -57.1(9)
C12 C13 C14 C9 56.6(9)
C10 C9 C14 C13 -55.7(8)
P1 C9 C14 C13 179.9(5)
C3 P1 C15 C16 -170.9(5)
C9 P1 C15 C16 -59.2(6)
Ir1 P1 C15 C16 66.0(5)
C3 P1 C15 C20 65.9(5)
C9 P1 C15 C20 177.6(5)
Ir1 P1 C15 C20 -57.1(5)
C20 C15 C16 C17 -56.3(7)
P1 C15 C16 C17 -179.2(5)
C15 C16 C17 C18 55.0(8)
C16 C17 C18 C19 -54.9(8)
C17 C18 C19 C20 55.2(8)
C16 C15 C20 C19 57.2(7)
P1 C15 C20 C19 -179.1(5)
C18 C19 C20 C15 -56.8(8)
